data_7713084
loop_
_publ_author_name
'Martin, Maxwell I.'
'Pham, Trong-Nhan'
'Ward, Kaytlin N.'
'Rice, Anthony T.'
'Hertler, Phoebe R.'
'Yap, Glenn P. A.'
'Gilmartin, Philip H.'
'Rosenthal, Joel'

_publ_section_title
;
 Mapping the influence of ligand electronics on the spectroscopic and
 <sup>1</sup>O<sub>2</sub> sensitization characteristics of Pd(II)
 biladiene complexes bearing phenyl-alkynyl groups at the 2- and
 18-positions.
;
_journal_name_full 'Dalton transactions (Cambridge, England : 2003)'
_journal_paper_doi 10.1039/d3dt00691c
_journal_year 2023
_chemical_formula_moiety 'C51 H28 F10 N4 O2 Pd, 1.25[CH2Cl2]'
_chemical_formula_sum 'C51 H28 F10 N4 O2 Pd'
_chemical_formula_weight 1025.17
_space_group_crystal_system monoclinic
_space_group_IT_number 15
_space_group_name_Hall '-C 2yc'
_space_group_name_H-M_alt 'C 1 2/c 1'
_atom_sites_solution_hydrogens geom
_atom_sites_solution_primary dual
_audit_block_doi 10.5517/ccdc.csd.cc28cdz1
_audit_creation_date 2021-07-13
_audit_creation_method
;
Olex2 1.3
(compiled 2020.12.01 svn.r5f60950 for OlexSys, GUI svn.r6272)
;
_audit_update_record
;
2021-07-13 deposited with the CCDC.	2023-04-20 downloaded from the CCDC.
;
_cell_angle_alpha 90
_cell_angle_beta 107.0460(10)
_cell_angle_gamma 90
_cell_formula_units_Z 8
_cell_length_a 32.1914(17)
_cell_length_b 9.8728(5)
_cell_length_c 30.9174(17)
_cell_measurement_reflns_used 9622
_cell_measurement_temperature 150(2)
_cell_measurement_theta_max 29.28
_cell_measurement_theta_min 2.33
_cell_volume 9394.5(9)
_computing_cell_refinement 'SAINT V8.38A (Bruker, 2018)'
_computing_data_reduction 'SAINT V8.38A (Bruker, 2018)'
_computing_molecular_graphics 'Olex2 1.3 (Dolomanov et al., 2009)'
_computing_publication_material 'Olex2 1.3 (Dolomanov et al., 2009)'
_computing_structure_refinement 'SHELXL 2018/3 (Sheldrick, 2015)'
_computing_structure_solution 'SHELXT  (Sheldrick, 2015)'
_diffrn_ambient_temperature 150.0
_diffrn_measured_fraction_theta_full 0.997
_diffrn_measured_fraction_theta_max 0.998
_diffrn_measurement_device_type 'Bruker APEX-II CCD'
_diffrn_measurement_method '\f and \w scans'
_diffrn_radiation_type MoK\a
_diffrn_radiation_wavelength 0.71073
_diffrn_reflns_av_R_equivalents 0.0437
_diffrn_reflns_av_unetI/netI 0.0188
_diffrn_reflns_Laue_measured_fraction_full 0.997
_diffrn_reflns_Laue_measured_fraction_max 0.998
_diffrn_reflns_limit_h_max 46
_diffrn_reflns_limit_h_min -46
_diffrn_reflns_limit_k_max 14
_diffrn_reflns_limit_k_min -14
_diffrn_reflns_limit_l_max 44
_diffrn_reflns_limit_l_min -44
_diffrn_reflns_number 212918
_diffrn_reflns_point_group_measured_fraction_full 0.997
_diffrn_reflns_point_group_measured_fraction_max 0.998
_diffrn_reflns_theta_full 25.242
_diffrn_reflns_theta_max 30.636
_diffrn_reflns_theta_min 2.172
_diffrn_source_current 30.0
_diffrn_source_power 1.5
_diffrn_source_voltage 50.0
_diffrn_standards_number 0
_exptl_absorpt_coefficient_mu 0.479
_exptl_absorpt_correction_T_max 0.7461
_exptl_absorpt_correction_T_min 0.6925
_exptl_absorpt_correction_type multi-scan
_exptl_absorpt_process_details
;
SADABS-2016/2 (Bruker,2016) was used for absorption correction.
wR2(int) was 0.0588 before and 0.0442 after correction.
The Ratio of minimum to maximum transmission is 0.9282.
The \l/2 correction factor is Not present.
;
_exptl_crystal_colour red
_exptl_crystal_colour_primary red
_exptl_crystal_density_diffrn 1.450
_exptl_crystal_description block
_exptl_crystal_F_000 4112
_exptl_crystal_size_max 0.469
_exptl_crystal_size_mid 0.269
_exptl_crystal_size_min 0.134
_refine_diff_density_max 1.305
_refine_diff_density_min -0.658
_refine_diff_density_rms 0.061
_refine_ls_extinction_method none
_refine_ls_goodness_of_fit_ref 1.022
_refine_ls_hydrogen_treatment constr
_refine_ls_matrix_type full
_refine_ls_number_parameters 617
_refine_ls_number_reflns 14464
_refine_ls_number_restraints 0
_refine_ls_restrained_S_all 1.022
_refine_ls_R_factor_all 0.0424
_refine_ls_R_factor_gt 0.0342
_refine_ls_shift/su_max 0.007
_refine_ls_shift/su_mean 0.000
_refine_ls_structure_factor_coef Fsqd
_refine_ls_weighting_details 'w=1/[\s^2^(Fo^2^)+(0.0395P)^2^+12.9752P] where P=(Fo^2^+2Fc^2^)/3'
_refine_ls_weighting_scheme calc
_refine_ls_wR_factor_gt 0.0825
_refine_ls_wR_factor_ref 0.0874
_reflns_Friedel_coverage 0.000
_reflns_number_gt 12307
_reflns_number_total 14464
_reflns_threshold_expression 'I > 2\s(I)'
_cod_data_source_file d3dt00691c2.cif
_cod_data_source_block joer294
_cod_database_code 7713084
_shelx_shelxl_version_number 2018/3
_shelx_space_group_comment
;
The symmetry employed for this shelxl refinement is uniquely defined
by the following loop, which should always be used as a source of
symmetry information in preference to the above space-group names.
They are only intended as comments.
;
_shelx_estimated_absorpt_t_max 0.939
_shelx_estimated_absorpt_t_min 0.807
_olex2_refinement_description
;
1. Fixed Uiso
 At 1.2 times of:
  All C(H) groups
 At 1.5 times of:
  All C(H,H,H) groups
2.a Aromatic/amide H refined with riding coordinates:
 C1(H1), C3(H3), C7(H7), C8(H8), C12(H12), C13(H13), C17(H17), C19(H19),
 C37(H37), C38(H38), C40(H40), C41(H41), C45(H45), C46(H46), C48(H48), C49(H49)
2.b Idealised Me refined as rotating group:
 C26(H26A,H26B,H26C), C27(H27A,H27B,H27C), C50(H50A,H50B,H50C), C51(H51A,H51B,
 H51C)
;
_smtbx_masks_special_details
;
A solvent mask was calculated and 432 electrons were 
found in a volume of 1236\%A^3^ in 1 void per unit cell. 
This is consistent with the presence of 
1.25[CH2Cl2] per Asymmetric Unit 
which account for 420 electrons 
per unit cell.
;
_smtbx_masks_void_probe_radius 1.2
_smtbx_masks_void_truncation_radius 1.2
_olex2_submission_special_instructions 'No special instructions were received'

loop_
_space_group_symop_operation_xyz
'x, y, z'
'-x, y, -z+1/2'
'x+1/2, y+1/2, z'
'-x+1/2, y+1/2, -z+1/2'
'-x, -y, -z'
'x, -y, z-1/2'
'-x+1/2, -y+1/2, -z'
'x+1/2, -y+1/2, z-1/2'

loop_
_atom_site_label
_atom_site_type_symbol
_atom_site_fract_x
_atom_site_fract_y
_atom_site_fract_z
_atom_site_U_iso_or_equiv
_atom_site_adp_type
_atom_site_occupancy
_atom_site_site_symmetry_order
_atom_site_calc_flag
_atom_site_refinement_flags_posn
_atom_site_refinement_flags_adp
_atom_site_refinement_flags_occupancy
_atom_site_disorder_assembly
_atom_site_disorder_group
Pd1 Pd 0.64595(2) 0.28886(2) 0.68613(2) 0.02381(4) Uani 1 1 d . . . . .
F1 F 0.54387(4) 0.20916(15) 0.79435(5) 0.0540(3) Uani 1 1 d . . . . .
F2 F 0.51467(5) 0.24030(18) 0.86653(6) 0.0691(4) Uani 1 1 d . . . . .
F3 F 0.55337(5) 0.4222(2) 0.93213(5) 0.0740(5) Uani 1 1 d . . . . .
F4 F 0.62202(5) 0.56838(19) 0.92517(5) 0.0704(5) Uani 1 1 d . . . . .
F5 F 0.65199(4) 0.53725(15) 0.85302(4) 0.0537(3) Uani 1 1 d . . . . .
F6 F 0.72119(4) 0.56180(11) 0.58299(4) 0.0438(3) Uani 1 1 d . . . . .
F7 F 0.74403(4) 0.62525(13) 0.50840(5) 0.0545(3) Uani 1 1 d . . . . .
F8 F 0.72876(4) 0.44869(16) 0.43819(4) 0.0534(3) Uani 1 1 d . . . . .
F9 F 0.69384(4) 0.20269(13) 0.44475(4) 0.0454(3) Uani 1 1 d . . . . .
F10 F 0.67339(4) 0.13436(11) 0.51981(4) 0.0364(2) Uani 1 1 d . . . . .
O1 O 0.35774(6) 1.11946(17) 0.57920(5) 0.0540(4) Uani 1 1 d . . . . .
O2 O 0.31560(4) 0.19397(13) 0.38266(5) 0.0398(3) Uani 1 1 d . . . . .
N1 N 0.59591(5) 0.38958(15) 0.69843(5) 0.0293(3) Uani 1 1 d . . . . .
N2 N 0.67407(4) 0.26154(14) 0.75273(4) 0.0259(3) Uani 1 1 d . . . . .
N3 N 0.70126(4) 0.23664(13) 0.67309(4) 0.0241(2) Uani 1 1 d . . . . .
N4 N 0.61608(4) 0.28273(14) 0.61934(4) 0.0252(2) Uani 1 1 d . . . . .
C1 C 0.56707(6) 0.46853(19) 0.66926(6) 0.0334(3) Uani 1 1 d . . . . .
H1 H 0.565569 0.479204 0.638298 0.040 Uiso 1 1 calc R U . . .
C2 C 0.53897(6) 0.53432(19) 0.69050(6) 0.0337(4) Uani 1 1 d . . . . .
C3 C 0.55245(6) 0.4931(2) 0.73533(6) 0.0340(4) Uani 1 1 d . . . . .
H3 H 0.540026 0.519197 0.758406 0.041 Uiso 1 1 calc R U . . .
C4 C 0.58816(5) 0.40505(18) 0.74023(6) 0.0299(3) Uani 1 1 d . . . . .
C5 C 0.61520(5) 0.35157(18) 0.78086(5) 0.0284(3) Uani 1 1 d . . . . .
C6 C 0.65442(5) 0.28652(17) 0.78698(5) 0.0274(3) Uani 1 1 d . . . . .
C7 C 0.68110(6) 0.2280(2) 0.82812(6) 0.0349(4) Uani 1 1 d . . . . .
H7 H 0.675785 0.230090 0.856755 0.042 Uiso 1 1 calc R U . . .
C8 C 0.71561(6) 0.1687(2) 0.81845(6) 0.0362(4) Uani 1 1 d . . . . .
H8 H 0.738871 0.121989 0.839185 0.043 Uiso 1 1 calc R U . . .
C9 C 0.71033(5) 0.18958(17) 0.77147(5) 0.0281(3) Uani 1 1 d . . . . .
C10 C 0.73862(6) 0.12352(17) 0.74613(6) 0.0302(3) Uani 1 1 d . . . . .
C11 C 0.73790(5) 0.19330(15) 0.70270(5) 0.0258(3) Uani 1 1 d . . . . .
C12 C 0.77338(5) 0.20782(18) 0.68414(6) 0.0302(3) Uani 1 1 d . . . . .
H12 H 0.802776 0.183514 0.698358 0.036 Uiso 1 1 calc R U . . .
C13 C 0.75700(5) 0.26351(18) 0.64186(6) 0.0295(3) Uani 1 1 d . . . . .
H13 H 0.773014 0.286194 0.621492 0.035 Uiso 1 1 calc R U . . .
C14 C 0.71145(5) 0.28092(15) 0.63426(5) 0.0242(3) Uani 1 1 d . . . . .
C15 C 0.68051(5) 0.31384(15) 0.59380(5) 0.0244(3) Uani 1 1 d . . . . .
C16 C 0.63540(5) 0.30796(15) 0.58548(5) 0.0240(3) Uani 1 1 d . . . . .
C17 C 0.60271(5) 0.30625(16) 0.54296(5) 0.0275(3) Uani 1 1 d . . . . .
H17 H 0.606648 0.324365 0.514245 0.033 Uiso 1 1 calc R U . . .
C18 C 0.56397(5) 0.27302(16) 0.55152(5) 0.0275(3) Uani 1 1 d . . . . .
C19 C 0.57397(5) 0.25909(18) 0.59919(6) 0.0296(3) Uani 1 1 d . . . . .
H19 H 0.553462 0.236050 0.614685 0.036 Uiso 1 1 calc R U . . .
C20 C 0.59929(5) 0.3695(2) 0.82147(6) 0.0323(3) Uani 1 1 d . . . . .
C21 C 0.56383(6) 0.2976(2) 0.82605(7) 0.0384(4) Uani 1 1 d . . . . .
C22 C 0.54849(7) 0.3138(3) 0.86330(8) 0.0467(5) Uani 1 1 d . . . . .
C23 C 0.56826(7) 0.4046(3) 0.89633(7) 0.0495(5) Uani 1 1 d . . . . .
C24 C 0.60304(7) 0.4791(3) 0.89278(7) 0.0476(5) Uani 1 1 d . . . . .
C25 C 0.61826(6) 0.4609(2) 0.85566(6) 0.0382(4) Uani 1 1 d . . . . .
C26 C 0.71956(8) -0.02098(19) 0.73234(8) 0.0461(5) Uani 1 1 d . . . . .
H26A H 0.737977 -0.069615 0.717283 0.069 Uiso 1 1 calc R U . . .
H26B H 0.690082 -0.013088 0.711627 0.069 Uiso 1 1 calc R U . . .
H26C H 0.718670 -0.070899 0.759450 0.069 Uiso 1 1 calc R U . . .
C28 C 0.69577(5) 0.34732(17) 0.55369(5) 0.0258(3) Uani 1 1 d . . . . .
C27 C 0.78544(6) 0.1084(2) 0.77699(6) 0.0394(4) Uani 1 1 d . . . . .
H27A H 0.803067 0.062428 0.760430 0.059 Uiso 1 1 calc R U . . .
H27B H 0.785448 0.054871 0.803692 0.059 Uiso 1 1 calc R U . . .
H27C H 0.797671 0.198210 0.786539 0.059 Uiso 1 1 calc R U . . .
C29 C 0.71439(6) 0.47105(18) 0.54962(6) 0.0316(3) Uani 1 1 d . . . . .
C30 C 0.72589(6) 0.50505(19) 0.51106(7) 0.0370(4) Uani 1 1 d . . . . .
C31 C 0.71825(6) 0.4157(2) 0.47562(6) 0.0371(4) Uani 1 1 d . . . . .
C32 C 0.70032(6) 0.2910(2) 0.47876(6) 0.0333(3) Uani 1 1 d . . . . .
C33 C 0.68974(5) 0.25775(18) 0.51763(6) 0.0286(3) Uani 1 1 d . . . . .
C34 C 0.50555(6) 0.6274(2) 0.66907(6) 0.0384(4) Uani 1 1 d . . . . .
C35 C 0.47866(7) 0.7099(2) 0.65108(7) 0.0412(4) Uani 1 1 d . . . . .
C36 C 0.44719(7) 0.8125(2) 0.63069(7) 0.0408(4) Uani 1 1 d . . . . .
C37 C 0.41813(8) 0.8583(3) 0.65329(8) 0.0532(6) Uani 1 1 d . . . . .
H37 H 0.418557 0.819046 0.681468 0.064 Uiso 1 1 calc R U . . .
C38 C 0.38873(8) 0.9602(3) 0.63505(8) 0.0566(6) Uani 1 1 d . . . . .
H38 H 0.369273 0.990976 0.650851 0.068 Uiso 1 1 calc R U . . .
C39 C 0.38758(7) 1.0175(2) 0.59393(7) 0.0439(5) Uani 1 1 d . . . . .
C40 C 0.41540(7) 0.9720(2) 0.57062(7) 0.0490(5) Uani 1 1 d . . . . .
H40 H 0.414352 1.010177 0.542116 0.059 Uiso 1 1 calc R U . . .
C41 C 0.44515(7) 0.8693(3) 0.58922(7) 0.0502(5) Uani 1 1 d . . . . .
H41 H 0.464275 0.837964 0.573113 0.060 Uiso 1 1 calc R U . . .
C42 C 0.52213(6) 0.25472(19) 0.51976(6) 0.0312(3) Uani 1 1 d . . . . .
C43 C 0.48678(6) 0.23901(19) 0.49406(6) 0.0331(3) Uani 1 1 d . . . . .
C44 C 0.44344(6) 0.22326(18) 0.46428(6) 0.0317(3) Uani 1 1 d . . . . .
C45 C 0.42000(6) 0.3364(2) 0.44252(8) 0.0435(5) Uani 1 1 d . . . . .
H45 H 0.433356 0.423176 0.446559 0.052 Uiso 1 1 calc R U . . .
C46 C 0.37769(6) 0.32272(19) 0.41530(8) 0.0447(5) Uani 1 1 d . . . . .
H46 H 0.362328 0.399772 0.400376 0.054 Uiso 1 1 calc R U . . .
C47 C 0.35746(6) 0.19667(18) 0.40964(6) 0.0323(3) Uani 1 1 d . . . . .
C48 C 0.38040(6) 0.08322(17) 0.43071(6) 0.0316(3) Uani 1 1 d . . . . .
H48 H 0.366889 -0.003302 0.426796 0.038 Uiso 1 1 calc R U . . .
C49 C 0.42316(6) 0.09745(18) 0.45749(6) 0.0323(3) Uani 1 1 d . . . . .
H49 H 0.438835 0.019673 0.471429 0.039 Uiso 1 1 calc R U . . .
C50 C 0.35384(8) 1.1767(2) 0.53613(8) 0.0511(5) Uani 1 1 d . . . . .
H50A H 0.331720 1.248060 0.529799 0.077 Uiso 1 1 calc R U . . .
H50B H 0.345292 1.106110 0.512918 0.077 Uiso 1 1 calc R U . . .
H50C H 0.381808 1.215375 0.535915 0.077 Uiso 1 1 calc R U . . .
C51 C 0.29085(7) 0.0773(2) 0.38529(8) 0.0445(5) Uani 1 1 d . . . . .
H51A H 0.260546 0.091662 0.367456 0.067 Uiso 1 1 calc R U . . .
H51B H 0.292252 0.060391 0.416925 0.067 Uiso 1 1 calc R U . . .
H51C H 0.302622 -0.001026 0.373313 0.067 Uiso 1 1 calc R U . . .

loop_
_atom_site_aniso_label
_atom_site_aniso_U_11
_atom_site_aniso_U_22
_atom_site_aniso_U_33
_atom_site_aniso_U_23
_atom_site_aniso_U_13
_atom_site_aniso_U_12
Pd1 0.02392(6) 0.02526(6) 0.02226(6) 0.00179(4) 0.00679(4) 0.00126(4)
F1 0.0434(7) 0.0632(9) 0.0574(8) -0.0073(6) 0.0176(6) -0.0218(6)
F2 0.0492(8) 0.0888(11) 0.0846(11) 0.0209(9) 0.0434(8) -0.0061(8)
F3 0.0746(10) 0.1156(14) 0.0467(8) 0.0109(8) 0.0413(7) 0.0229(10)
F4 0.0653(9) 0.1020(13) 0.0416(7) -0.0286(8) 0.0118(6) -0.0008(9)
F5 0.0425(7) 0.0707(9) 0.0497(7) -0.0169(6) 0.0163(6) -0.0220(6)
F6 0.0519(7) 0.0312(5) 0.0465(6) -0.0084(5) 0.0120(5) -0.0114(5)
F7 0.0555(8) 0.0401(6) 0.0687(9) 0.0179(6) 0.0196(7) -0.0144(6)
F8 0.0516(7) 0.0757(9) 0.0384(6) 0.0184(6) 0.0218(5) -0.0047(7)
F9 0.0494(7) 0.0598(8) 0.0299(5) -0.0099(5) 0.0164(5) -0.0031(6)
F10 0.0438(6) 0.0292(5) 0.0390(5) -0.0069(4) 0.0166(5) -0.0081(4)
O1 0.0570(9) 0.0554(9) 0.0485(8) 0.0064(7) 0.0137(7) 0.0282(8)
O2 0.0288(6) 0.0316(6) 0.0500(8) 0.0031(6) -0.0025(6) -0.0026(5)
N1 0.0285(7) 0.0352(7) 0.0243(6) 0.0010(5) 0.0081(5) 0.0038(6)
N2 0.0248(6) 0.0293(6) 0.0231(6) 0.0038(5) 0.0061(5) -0.0007(5)
N3 0.0252(6) 0.0217(6) 0.0254(6) 0.0003(5) 0.0072(5) 0.0000(5)
N4 0.0241(6) 0.0289(6) 0.0233(6) -0.0006(5) 0.0077(5) 0.0002(5)
C1 0.0351(8) 0.0372(9) 0.0272(7) 0.0017(7) 0.0083(6) 0.0083(7)
C2 0.0328(8) 0.0364(9) 0.0314(8) -0.0020(7) 0.0087(7) 0.0074(7)
C3 0.0309(8) 0.0410(9) 0.0314(8) -0.0026(7) 0.0112(7) 0.0039(7)
C4 0.0276(7) 0.0368(9) 0.0267(7) 0.0004(6) 0.0098(6) -0.0001(6)
C5 0.0264(7) 0.0359(8) 0.0236(7) 0.0017(6) 0.0083(6) -0.0038(6)
C6 0.0259(7) 0.0338(8) 0.0224(7) 0.0032(6) 0.0071(5) -0.0035(6)
C7 0.0319(8) 0.0471(10) 0.0251(7) 0.0072(7) 0.0074(6) -0.0025(7)
C8 0.0322(8) 0.0455(10) 0.0281(8) 0.0099(7) 0.0047(7) 0.0025(7)
C9 0.0269(7) 0.0291(8) 0.0268(7) 0.0051(6) 0.0056(6) -0.0011(6)
C10 0.0331(8) 0.0250(7) 0.0307(8) 0.0049(6) 0.0063(6) 0.0047(6)
C11 0.0270(7) 0.0205(7) 0.0289(7) -0.0019(5) 0.0064(6) 0.0025(5)
C12 0.0248(7) 0.0347(8) 0.0301(8) -0.0050(6) 0.0064(6) 0.0021(6)
C13 0.0266(7) 0.0334(8) 0.0297(8) -0.0049(6) 0.0103(6) -0.0026(6)
C14 0.0255(7) 0.0227(7) 0.0249(7) -0.0031(5) 0.0082(5) -0.0022(5)
C15 0.0278(7) 0.0218(7) 0.0246(7) -0.0014(5) 0.0092(6) -0.0020(5)
C16 0.0257(7) 0.0227(7) 0.0233(6) -0.0006(5) 0.0070(5) -0.0005(5)
C17 0.0281(7) 0.0290(8) 0.0245(7) -0.0001(6) 0.0064(6) 0.0005(6)
C18 0.0269(7) 0.0274(8) 0.0275(7) -0.0031(6) 0.0068(6) 0.0026(6)
C19 0.0264(7) 0.0345(8) 0.0279(7) -0.0010(6) 0.0080(6) 0.0013(6)
C20 0.0258(7) 0.0465(10) 0.0255(7) 0.0029(7) 0.0090(6) -0.0009(7)
C21 0.0302(8) 0.0489(11) 0.0379(9) 0.0045(8) 0.0130(7) -0.0036(8)
C22 0.0335(9) 0.0650(14) 0.0488(11) 0.0168(10) 0.0233(9) 0.0045(9)
C23 0.0450(11) 0.0764(16) 0.0337(9) 0.0114(10) 0.0219(8) 0.0156(11)
C24 0.0424(11) 0.0708(15) 0.0283(9) -0.0061(9) 0.0082(8) 0.0072(10)
C25 0.0302(8) 0.0530(11) 0.0316(8) -0.0017(8) 0.0094(7) -0.0032(8)
C26 0.0646(14) 0.0256(8) 0.0478(11) 0.0066(8) 0.0159(10) 0.0011(9)
C28 0.0253(7) 0.0273(7) 0.0251(7) 0.0007(6) 0.0077(6) -0.0021(6)
C27 0.0367(9) 0.0443(10) 0.0352(9) 0.0102(8) 0.0074(7) 0.0176(8)
C29 0.0307(8) 0.0278(8) 0.0346(8) 0.0009(6) 0.0070(7) -0.0032(6)
C30 0.0323(8) 0.0339(9) 0.0444(10) 0.0123(7) 0.0107(7) -0.0045(7)
C31 0.0318(8) 0.0501(11) 0.0312(8) 0.0132(8) 0.0119(7) 0.0012(8)
C32 0.0306(8) 0.0432(10) 0.0266(7) -0.0006(7) 0.0092(6) 0.0001(7)
C33 0.0276(7) 0.0307(8) 0.0282(7) -0.0002(6) 0.0093(6) -0.0019(6)
C34 0.0379(9) 0.0431(10) 0.0341(9) -0.0044(8) 0.0105(7) 0.0087(8)
C35 0.0403(10) 0.0456(11) 0.0363(9) -0.0045(8) 0.0093(8) 0.0116(8)
C36 0.0379(10) 0.0441(11) 0.0375(9) -0.0030(8) 0.0067(8) 0.0129(8)
C37 0.0624(14) 0.0595(14) 0.0407(11) 0.0066(10) 0.0200(10) 0.0280(12)
C38 0.0615(14) 0.0649(15) 0.0487(12) 0.0059(11) 0.0245(11) 0.0338(12)
C39 0.0424(10) 0.0442(11) 0.0423(10) -0.0013(8) 0.0080(8) 0.0155(9)
C40 0.0504(12) 0.0566(13) 0.0409(10) 0.0069(9) 0.0147(9) 0.0196(10)
C41 0.0487(12) 0.0607(14) 0.0439(11) 0.0026(10) 0.0180(9) 0.0224(10)
C42 0.0303(8) 0.0335(8) 0.0298(8) -0.0018(6) 0.0087(6) 0.0017(6)
C43 0.0298(8) 0.0367(9) 0.0325(8) -0.0011(7) 0.0085(7) 0.0001(7)
C44 0.0267(7) 0.0341(9) 0.0322(8) -0.0002(7) 0.0052(6) 0.0010(6)
C45 0.0324(9) 0.0263(8) 0.0628(13) 0.0016(8) 0.0002(9) -0.0046(7)
C46 0.0310(9) 0.0246(8) 0.0681(14) 0.0067(8) -0.0015(9) 0.0000(7)
C47 0.0284(8) 0.0294(8) 0.0355(8) 0.0005(6) 0.0037(6) -0.0011(6)
C48 0.0333(8) 0.0245(7) 0.0356(8) 0.0022(6) 0.0079(7) -0.0021(6)
C49 0.0324(8) 0.0289(8) 0.0335(8) 0.0051(6) 0.0063(7) 0.0037(6)
C50 0.0547(13) 0.0436(11) 0.0472(12) 0.0023(9) 0.0025(10) 0.0132(10)
C51 0.0352(9) 0.0404(10) 0.0500(11) 0.0028(9) 0.0001(8) -0.0117(8)

loop_
_atom_type_symbol
_atom_type_description
_atom_type_scat_dispersion_real
_atom_type_scat_dispersion_imag
_atom_type_scat_source
C C 0.0033 0.0016 'International Tables Vol C Tables 4.2.6.8 and 6.1.1.4'
H H 0.0000 0.0000 'International Tables Vol C Tables 4.2.6.8 and 6.1.1.4'
F F 0.0171 0.0103 'International Tables Vol C Tables 4.2.6.8 and 6.1.1.4'
N N 0.0061 0.0033 'International Tables Vol C Tables 4.2.6.8 and 6.1.1.4'
Pd Pd -0.9988 1.0072 'International Tables Vol C Tables 4.2.6.8 and 6.1.1.4'
O O 0.0106 0.0060 'International Tables Vol C Tables 4.2.6.8 and 6.1.1.4'

loop_
_citation_id
_citation_doi
_citation_year
1 10.26434/chemrxiv-2023-927xz 2023

loop_
_exptl_crystal_face_index_h
_exptl_crystal_face_index_k
_exptl_crystal_face_index_l
_exptl_crystal_face_perp_dist
0.00 -3.00 -2.00 0.0670
0.00 3.00 2.00 0.0330
0.00 1.00 -3.00 0.1250
0.00 -1.00 3.00 0.1120
-3.00 0.00 2.00 0.0990
3.00 0.00 -2.00 0.1980

loop_
_geom_angle_atom_site_label_1
_geom_angle_atom_site_label_2
_geom_angle_atom_site_label_3
_geom_angle
_geom_angle_site_symmetry_1
_geom_angle_site_symmetry_3
_geom_angle_publ_flag
N2 Pd1 N1 91.01(6) . . ?
N3 Pd1 N1 165.43(6) . . ?
N3 Pd1 N2 90.66(5) . . ?
N3 Pd1 N4 88.35(5) . . ?
N4 Pd1 N1 92.33(5) . . ?
N4 Pd1 N2 170.44(6) . . ?
C39 O1 C50 117.65(17) . . ?
C47 O2 C51 116.94(15) . . ?
C1 N1 Pd1 126.37(12) . . ?
C1 N1 C4 106.47(14) . . ?
C4 N1 Pd1 126.67(11) . . ?
C6 N2 Pd1 125.54(11) . . ?
C9 N2 Pd1 125.87(11) . . ?
C9 N2 C6 107.09(13) . . ?
C11 N3 Pd1 127.09(11) . . ?
C11 N3 C14 107.81(13) . . ?
C14 N3 Pd1 122.39(10) . . ?
C16 N4 Pd1 125.82(10) . . ?
C19 N4 Pd1 126.84(11) . . ?
C19 N4 C16 107.29(13) . . ?
N1 C1 H1 124.3 . . ?
N1 C1 C2 111.37(15) . . ?
C2 C1 H1 124.3 . . ?
C1 C2 C34 125.24(17) . . ?
C3 C2 C1 105.84(15) . . ?
C3 C2 C34 128.86(17) . . ?
C2 C3 H3 126.5 . . ?
C2 C3 C4 107.09(15) . . ?
C4 C3 H3 126.5 . . ?
N1 C4 C3 109.20(15) . . ?
N1 C4 C5 123.72(15) . . ?
C5 C4 C3 126.76(15) . . ?
C4 C5 C20 115.49(15) . . ?
C6 C5 C4 126.89(15) . . ?
C6 C5 C20 117.62(14) . . ?
N2 C6 C7 108.25(14) . . ?
C5 C6 N2 125.06(14) . . ?
C5 C6 C7 126.64(15) . . ?
C6 C7 H7 126.5 . . ?
C8 C7 C6 107.09(15) . . ?
C8 C7 H7 126.5 . . ?
C7 C8 H8 126.3 . . ?
C7 C8 C9 107.40(15) . . ?
C9 C8 H8 126.3 . . ?
N2 C9 C8 110.15(15) . . ?
N2 C9 C10 125.70(14) . . ?
C8 C9 C10 123.69(15) . . ?
C9 C10 C26 106.70(15) . . ?
C9 C10 C27 110.51(14) . . ?
C11 C10 C9 114.27(13) . . ?
C11 C10 C26 105.82(14) . . ?
C11 C10 C27 110.77(15) . . ?
C27 C10 C26 108.42(15) . . ?
N3 C11 C10 122.63(15) . . ?
N3 C11 C12 110.02(14) . . ?
C12 C11 C10 126.89(15) . . ?
C11 C12 H12 126.5 . . ?
C13 C12 C11 107.08(14) . . ?
C13 C12 H12 126.5 . . ?
C12 C13 H13 126.4 . . ?
C12 C13 C14 107.13(15) . . ?
C14 C13 H13 126.4 . . ?
N3 C14 C13 107.95(14) . . ?
C15 C14 N3 123.86(14) . . ?
C15 C14 C13 127.40(15) . . ?
C14 C15 C16 125.91(14) . . ?
C14 C15 C28 118.31(14) . . ?
C16 C15 C28 115.55(14) . . ?
N4 C16 C15 122.62(14) . . ?
N4 C16 C17 108.74(14) . . ?
C15 C16 C17 128.06(15) . . ?
C16 C17 H17 126.6 . . ?
C18 C17 C16 106.81(14) . . ?
C18 C17 H17 126.6 . . ?
C17 C18 C19 106.12(14) . . ?
C17 C18 C42 128.21(15) . . ?
C19 C18 C42 125.66(16) . . ?
N4 C19 C18 110.94(15) . . ?
N4 C19 H19 124.5 . . ?
C18 C19 H19 124.5 . . ?
C21 C20 C5 121.27(17) . . ?
C21 C20 C25 116.53(16) . . ?
C25 C20 C5 122.17(16) . . ?
F1 C21 C20 119.70(17) . . ?
F1 C21 C22 118.34(18) . . ?
C20 C21 C22 122.0(2) . . ?
F2 C22 C21 119.7(2) . . ?
F2 C22 C23 120.75(19) . . ?
C23 C22 C21 119.59(19) . . ?
F3 C23 C22 120.0(2) . . ?
F3 C23 C24 119.7(2) . . ?
C22 C23 C24 120.28(18) . . ?
F4 C24 C23 119.83(19) . . ?
F4 C24 C25 120.6(2) . . ?
C23 C24 C25 119.5(2) . . ?
F5 C25 C20 120.10(16) . . ?
F5 C25 C24 117.79(19) . . ?
C24 C25 C20 122.10(19) . . ?
C10 C26 H26A 109.5 . . ?
C10 C26 H26B 109.5 . . ?
C10 C26 H26C 109.5 . . ?
H26A C26 H26B 109.5 . . ?
H26A C26 H26C 109.5 . . ?
H26B C26 H26C 109.5 . . ?
C29 C28 C15 121.74(15) . . ?
C29 C28 C33 116.81(15) . . ?
C33 C28 C15 121.36(14) . . ?
C10 C27 H27A 109.5 . . ?
C10 C27 H27B 109.5 . . ?
C10 C27 H27C 109.5 . . ?
H27A C27 H27B 109.5 . . ?
H27A C27 H27C 109.5 . . ?
H27B C27 H27C 109.5 . . ?
F6 C29 C28 120.00(15) . . ?
F6 C29 C30 118.44(16) . . ?
C28 C29 C30 121.55(17) . . ?
F7 C30 C29 119.92(18) . . ?
F7 C30 C31 120.10(17) . . ?
C31 C30 C29 119.98(16) . . ?
F8 C31 C30 120.21(18) . . ?
F8 C31 C32 119.78(18) . . ?
C30 C31 C32 120.00(16) . . ?
F9 C32 C31 120.09(16) . . ?
F9 C32 C33 120.57(17) . . ?
C31 C32 C33 119.33(17) . . ?
F10 C33 C28 120.22(14) . . ?
F10 C33 C32 117.51(15) . . ?
C32 C33 C28 122.28(16) . . ?
C35 C34 C2 177.3(2) . . ?
C34 C35 C36 177.9(2) . . ?
C37 C36 C35 119.8(2) . . ?
C41 C36 C35 121.79(19) . . ?
C41 C36 C37 118.41(19) . . ?
C36 C37 H37 119.7 . . ?
C38 C37 C36 120.7(2) . . ?
C38 C37 H37 119.7 . . ?
C37 C38 H38 119.9 . . ?
C39 C38 C37 120.2(2) . . ?
C39 C38 H38 119.9 . . ?
O1 C39 C38 115.62(19) . . ?
O1 C39 C40 124.3(2) . . ?
C40 C39 C38 120.08(19) . . ?
C39 C40 H40 120.2 . . ?
C39 C40 C41 119.5(2) . . ?
C41 C40 H40 120.2 . . ?
C36 C41 C40 121.07(19) . . ?
C36 C41 H41 119.5 . . ?
C40 C41 H41 119.5 . . ?
C43 C42 C18 178.45(19) . . ?
C42 C43 C44 177.7(2) . . ?
C45 C44 C43 120.34(17) . . ?
C49 C44 C43 121.21(16) . . ?
C49 C44 C45 118.42(16) . . ?
C44 C45 H45 119.7 . . ?
C46 C45 C44 120.60(18) . . ?
C46 C45 H45 119.7 . . ?
C45 C46 H46 119.8 . . ?
C45 C46 C47 120.37(18) . . ?
C47 C46 H46 119.8 . . ?
O2 C47 C46 115.93(16) . . ?
O2 C47 C48 124.35(16) . . ?
C46 C47 C48 119.71(16) . . ?
C47 C48 H48 120.2 . . ?
C49 C48 C47 119.58(16) . . ?
C49 C48 H48 120.2 . . ?
C44 C49 H49 119.4 . . ?
C48 C49 C44 121.30(16) . . ?
C48 C49 H49 119.4 . . ?
O1 C50 H50A 109.5 . . ?
O1 C50 H50B 109.5 . . ?
O1 C50 H50C 109.5 . . ?
H50A C50 H50B 109.5 . . ?
H50A C50 H50C 109.5 . . ?
H50B C50 H50C 109.5 . . ?
O2 C51 H51A 109.5 . . ?
O2 C51 H51B 109.5 . . ?
O2 C51 H51C 109.5 . . ?
H51A C51 H51B 109.5 . . ?
H51A C51 H51C 109.5 . . ?
H51B C51 H51C 109.5 . . ?

loop_
_geom_bond_atom_site_label_1
_geom_bond_atom_site_label_2
_geom_bond_distance
_geom_bond_site_symmetry_2
_geom_bond_publ_flag
Pd1 N1 2.0217(14) . ?
Pd1 N2 2.0100(13) . ?
Pd1 N3 2.0050(13) . ?
Pd1 N4 2.0068(13) . ?
F1 C21 1.329(2) . ?
F2 C22 1.336(2) . ?
F3 C23 1.340(2) . ?
F4 C24 1.340(3) . ?
F5 C25 1.343(2) . ?
F6 C29 1.335(2) . ?
F7 C30 1.336(2) . ?
F8 C31 1.338(2) . ?
F9 C32 1.335(2) . ?
F10 C33 1.337(2) . ?
O1 C39 1.374(2) . ?
O1 C50 1.418(3) . ?
O2 C47 1.361(2) . ?
O2 C51 1.417(2) . ?
N1 C1 1.339(2) . ?
N1 C4 1.395(2) . ?
N2 C6 1.405(2) . ?
N2 C9 1.344(2) . ?
N3 C11 1.334(2) . ?
N3 C14 1.404(2) . ?
N4 C16 1.3878(19) . ?
N4 C19 1.336(2) . ?
C1 H1 0.9500 . ?
C1 C2 1.421(2) . ?
C2 C3 1.386(2) . ?
C2 C34 1.422(3) . ?
C3 H3 0.9500 . ?
C3 C4 1.414(2) . ?
C4 C5 1.405(2) . ?
C5 C6 1.379(2) . ?
C5 C20 1.499(2) . ?
C6 C7 1.431(2) . ?
C7 H7 0.9500 . ?
C7 C8 1.364(3) . ?
C8 H8 0.9500 . ?
C8 C9 1.427(2) . ?
C9 C10 1.512(2) . ?
C10 C11 1.503(2) . ?
C10 C26 1.562(3) . ?
C10 C27 1.537(2) . ?
C11 C12 1.428(2) . ?
C12 H12 0.9500 . ?
C12 C13 1.373(2) . ?
C13 H13 0.9500 . ?
C13 C14 1.426(2) . ?
C14 C15 1.390(2) . ?
C15 C16 1.400(2) . ?
C15 C28 1.499(2) . ?
C16 C17 1.423(2) . ?
C17 H17 0.9500 . ?
C17 C18 1.388(2) . ?
C18 C19 1.420(2) . ?
C18 C42 1.427(2) . ?
C19 H19 0.9500 . ?
C20 C21 1.386(2) . ?
C20 C25 1.388(3) . ?
C21 C22 1.389(3) . ?
C22 C23 1.368(4) . ?
C23 C24 1.370(3) . ?
C24 C25 1.385(3) . ?
C26 H26A 0.9800 . ?
C26 H26B 0.9800 . ?
C26 H26C 0.9800 . ?
C28 C29 1.383(2) . ?
C28 C33 1.391(2) . ?
C27 H27A 0.9800 . ?
C27 H27B 0.9800 . ?
C27 H27C 0.9800 . ?
C29 C30 1.389(3) . ?
C30 C31 1.371(3) . ?
C31 C32 1.375(3) . ?
C32 C33 1.381(2) . ?
C34 C35 1.200(3) . ?
C35 C36 1.441(3) . ?
C36 C37 1.397(3) . ?
C36 C41 1.383(3) . ?
C37 H37 0.9500 . ?
C37 C38 1.383(3) . ?
C38 H38 0.9500 . ?
C38 C39 1.382(3) . ?
C39 C40 1.379(3) . ?
C40 H40 0.9500 . ?
C40 C41 1.397(3) . ?
C41 H41 0.9500 . ?
C42 C43 1.192(2) . ?
C43 C44 1.437(2) . ?
C44 C45 1.404(3) . ?
C44 C49 1.390(2) . ?
C45 H45 0.9500 . ?
C45 C46 1.382(3) . ?
C46 H46 0.9500 . ?
C46 C47 1.392(3) . ?
C47 C48 1.394(2) . ?
C48 H48 0.9500 . ?
C48 C49 1.390(2) . ?
C49 H49 0.9500 . ?
C50 H50A 0.9800 . ?
C50 H50B 0.9800 . ?
C50 H50C 0.9800 . ?
C51 H51A 0.9800 . ?
C51 H51B 0.9800 . ?
C51 H51C 0.9800 . ?

loop_
_geom_torsion_atom_site_label_1
_geom_torsion_atom_site_label_2
_geom_torsion_atom_site_label_3
_geom_torsion_atom_site_label_4
_geom_torsion
_geom_torsion_site_symmetry_1
_geom_torsion_site_symmetry_2
_geom_torsion_site_symmetry_3
_geom_torsion_site_symmetry_4
_geom_torsion_publ_flag
Pd1 N1 C1 C2 -174.06(13) . . . . ?
Pd1 N1 C4 C3 174.24(12) . . . . ?
Pd1 N1 C4 C5 0.4(3) . . . . ?
Pd1 N2 C6 C5 -9.8(2) . . . . ?
Pd1 N2 C6 C7 167.77(12) . . . . ?
Pd1 N2 C9 C8 -167.89(12) . . . . ?
Pd1 N2 C9 C10 4.5(2) . . . . ?
Pd1 N3 C11 C10 25.8(2) . . . . ?
Pd1 N3 C11 C12 -161.51(11) . . . . ?
Pd1 N3 C14 C13 161.96(11) . . . . ?
Pd1 N3 C14 C15 -27.5(2) . . . . ?
Pd1 N4 C16 C15 13.6(2) . . . . ?
Pd1 N4 C16 C17 -174.53(11) . . . . ?
Pd1 N4 C19 C18 175.46(11) . . . . ?
F1 C21 C22 F2 0.5(3) . . . . ?
F1 C21 C22 C23 -179.6(2) . . . . ?
F2 C22 C23 F3 -1.0(3) . . . . ?
F2 C22 C23 C24 179.7(2) . . . . ?
F3 C23 C24 F4 0.3(3) . . . . ?
F3 C23 C24 C25 -179.8(2) . . . . ?
F4 C24 C25 F5 -1.1(3) . . . . ?
F4 C24 C25 C20 -179.9(2) . . . . ?
F6 C29 C30 F7 1.2(3) . . . . ?
F6 C29 C30 C31 -178.20(17) . . . . ?
F7 C30 C31 F8 -0.2(3) . . . . ?
F7 C30 C31 C32 178.79(17) . . . . ?
F8 C31 C32 F9 0.7(3) . . . . ?
F8 C31 C32 C33 179.74(16) . . . . ?
F9 C32 C33 F10 0.7(3) . . . . ?
F9 C32 C33 C28 -179.62(16) . . . . ?
O1 C39 C40 C41 178.7(2) . . . . ?
O2 C47 C48 C49 179.79(18) . . . . ?
N1 C1 C2 C3 0.9(2) . . . . ?
N1 C1 C2 C34 178.36(19) . . . . ?
N1 C4 C5 C6 5.5(3) . . . . ?
N1 C4 C5 C20 -175.15(16) . . . . ?
N2 C6 C7 C8 -0.5(2) . . . . ?
N2 C9 C10 C11 28.4(2) . . . . ?
N2 C9 C10 C26 -88.2(2) . . . . ?
N2 C9 C10 C27 154.13(17) . . . . ?
N3 C11 C12 C13 0.64(19) . . . . ?
N3 C14 C15 C16 -0.1(2) . . . . ?
N3 C14 C15 C28 -174.40(14) . . . . ?
N4 C16 C17 C18 -2.92(18) . . . . ?
C1 N1 C4 C3 1.9(2) . . . . ?
C1 N1 C4 C5 -171.84(17) . . . . ?
C1 C2 C3 C4 0.4(2) . . . . ?
C2 C3 C4 N1 -1.4(2) . . . . ?
C2 C3 C4 C5 172.12(18) . . . . ?
C3 C4 C5 C6 -167.19(18) . . . . ?
C3 C4 C5 C20 12.2(3) . . . . ?
C4 N1 C1 C2 -1.7(2) . . . . ?
C4 C5 C6 N2 -0.5(3) . . . . ?
C4 C5 C6 C7 -177.63(18) . . . . ?
C4 C5 C20 C21 70.9(2) . . . . ?
C4 C5 C20 C25 -107.2(2) . . . . ?
C5 C6 C7 C8 177.01(18) . . . . ?
C5 C20 C21 F1 1.2(3) . . . . ?
C5 C20 C21 C22 -179.49(19) . . . . ?
C5 C20 C25 F5 0.1(3) . . . . ?
C5 C20 C25 C24 178.84(19) . . . . ?
C6 N2 C9 C8 -1.27(19) . . . . ?
C6 N2 C9 C10 171.16(15) . . . . ?
C6 C5 C20 C21 -109.7(2) . . . . ?
C6 C5 C20 C25 72.2(2) . . . . ?
C6 C7 C8 C9 -0.3(2) . . . . ?
C7 C8 C9 N2 1.0(2) . . . . ?
C7 C8 C9 C10 -171.63(17) . . . . ?
C8 C9 C10 C11 -160.16(16) . . . . ?
C8 C9 C10 C26 83.3(2) . . . . ?
C8 C9 C10 C27 -34.4(2) . . . . ?
C9 N2 C6 C5 -176.45(16) . . . . ?
C9 N2 C6 C7 1.09(19) . . . . ?
C9 C10 C11 N3 -44.2(2) . . . . ?
C9 C10 C11 C12 144.34(16) . . . . ?
C10 C11 C12 C13 172.95(16) . . . . ?
C11 N3 C14 C13 -0.58(17) . . . . ?
C11 N3 C14 C15 169.95(15) . . . . ?
C11 C12 C13 C14 -0.96(19) . . . . ?
C12 C13 C14 N3 0.97(18) . . . . ?
C12 C13 C14 C15 -169.12(16) . . . . ?
C13 C14 C15 C16 168.49(16) . . . . ?
C13 C14 C15 C28 -5.8(2) . . . . ?
C14 N3 C11 C10 -172.73(14) . . . . ?
C14 N3 C11 C12 -0.02(17) . . . . ?
C14 C15 C16 N4 7.8(2) . . . . ?
C14 C15 C16 C17 -162.39(16) . . . . ?
C14 C15 C28 C29 -76.4(2) . . . . ?
C14 C15 C28 C33 107.07(18) . . . . ?
C15 C16 C17 C18 168.40(15) . . . . ?
C15 C28 C29 F6 3.4(2) . . . . ?
C15 C28 C29 C30 -175.74(16) . . . . ?
C15 C28 C33 F10 -5.7(2) . . . . ?
C15 C28 C33 C32 174.59(16) . . . . ?
C16 N4 C19 C18 -2.17(19) . . . . ?
C16 C15 C28 C29 108.78(18) . . . . ?
C16 C15 C28 C33 -67.8(2) . . . . ?
C16 C17 C18 C19 1.57(18) . . . . ?
C16 C17 C18 C42 -177.99(16) . . . . ?
C17 C18 C19 N4 0.4(2) . . . . ?
C19 N4 C16 C15 -168.75(15) . . . . ?
C19 N4 C16 C17 3.14(18) . . . . ?
C20 C5 C6 N2 -179.88(16) . . . . ?
C20 C5 C6 C7 3.0(3) . . . . ?
C20 C21 C22 F2 -178.77(19) . . . . ?
C20 C21 C22 C23 1.1(3) . . . . ?
C21 C20 C25 F5 -178.08(18) . . . . ?
C21 C20 C25 C24 0.7(3) . . . . ?
C21 C22 C23 F3 179.2(2) . . . . ?
C21 C22 C23 C24 -0.1(3) . . . . ?
C22 C23 C24 F4 179.6(2) . . . . ?
C22 C23 C24 C25 -0.5(4) . . . . ?
C23 C24 C25 F5 179.0(2) . . . . ?
C23 C24 C25 C20 0.2(3) . . . . ?
C25 C20 C21 F1 179.42(18) . . . . ?
C25 C20 C21 C22 -1.3(3) . . . . ?
C26 C10 C11 N3 72.9(2) . . . . ?
C26 C10 C11 C12 -98.6(2) . . . . ?
C28 C15 C16 N4 -177.77(14) . . . . ?
C28 C15 C16 C17 12.0(2) . . . . ?
C28 C29 C30 F7 -179.64(16) . . . . ?
C28 C29 C30 C31 1.0(3) . . . . ?
C27 C10 C11 N3 -169.84(15) . . . . ?
C27 C10 C11 C12 18.7(2) . . . . ?
C29 C28 C33 F10 177.57(15) . . . . ?
C29 C28 C33 C32 -2.1(3) . . . . ?
C29 C30 C31 F8 179.14(17) . . . . ?
C29 C30 C31 C32 -1.8(3) . . . . ?
C30 C31 C32 F9 -178.36(17) . . . . ?
C30 C31 C32 C33 0.7(3) . . . . ?
C31 C32 C33 F10 -178.38(16) . . . . ?
C31 C32 C33 C28 1.3(3) . . . . ?
C33 C28 C29 F6 -179.88(15) . . . . ?
C33 C28 C29 C30 1.0(3) . . . . ?
C34 C2 C3 C4 -177.0(2) . . . . ?
C35 C36 C37 C38 177.6(2) . . . . ?
C35 C36 C41 C40 -177.8(2) . . . . ?
C36 C37 C38 C39 0.5(4) . . . . ?
C37 C36 C41 C40 1.3(4) . . . . ?
C37 C38 C39 O1 -178.9(2) . . . . ?
C37 C38 C39 C40 0.8(4) . . . . ?
C38 C39 C40 C41 -1.0(4) . . . . ?
C39 C40 C41 C36 -0.1(4) . . . . ?
C41 C36 C37 C38 -1.5(4) . . . . ?
C42 C18 C19 N4 179.92(16) . . . . ?
C43 C44 C45 C46 -177.4(2) . . . . ?
C43 C44 C49 C48 176.34(17) . . . . ?
C44 C45 C46 C47 1.0(4) . . . . ?
C45 C44 C49 C48 -1.4(3) . . . . ?
C45 C46 C47 O2 179.2(2) . . . . ?
C45 C46 C47 C48 -1.5(3) . . . . ?
C46 C47 C48 C49 0.5(3) . . . . ?
C47 C48 C49 C44 1.0(3) . . . . ?
C49 C44 C45 C46 0.4(3) . . . . ?
C50 O1 C39 C38 -176.9(2) . . . . ?
C50 O1 C39 C40 3.4(3) . . . . ?
C51 O2 C47 C46 -164.4(2) . . . . ?
C51 O2 C47 C48 16.3(3) . . . . ?

loop_
_smtbx_masks_void_nr
_smtbx_masks_void_average_x
_smtbx_masks_void_average_y
_smtbx_masks_void_average_z
_smtbx_masks_void_volume
_smtbx_masks_void_count_electrons
_smtbx_masks_void_content
1 0.000 0.410 0.750 308.6 107.5 '2.5 CH2Cl2'
2 0.000 0.590 0.250 308.6 106.9 '2.5 CH2Cl2'
3 0.500 0.090 0.250 308.6 106.9 '2.5 CH2Cl2'
4 0.500 0.910 0.750 308.6 107.5 '2.5 CH2Cl2'
